data_4101373
loop_
_publ_author_name
'Nembenna, Sharanappa'
'Roesky, Herbert W'
'Mandal, Swadhin K'
'Oswald, Rainer B'
'Pal, Aritra'
'Herbst-Irmer, Regine'
'Noltemeyer, Mathias'
'Schmidt, Hans-Georg'

_publ_section_title
;
 Soluble molecular compounds with the Mg-O-Al structural motif: a model
 approach for the fixation of organometallics on a MgO surface.
;
_journal_issue 40
_journal_name_full 'Journal of the American Chemical Society'
_journal_page_first 13056
_journal_page_last 13057
_journal_paper_doi 10.1021/ja064460p
_journal_volume 128
_journal_year 2006
_chemical_formula_sum 'C68 H104 Al2 Mg N4 O4'
_chemical_formula_weight 1119.82
_chemical_name_systematic
; 
 ? 
;
_space_group_IT_number 14
_symmetry_cell_setting monoclinic
_symmetry_space_group_name_Hall '-P 2ybc'
_symmetry_space_group_name_H-M 'P 1 21/c 1'
_atom_sites_solution_hydrogens geom
_atom_sites_solution_primary direct
_atom_sites_solution_secondary difmap
_audit_creation_method SHELXL-97
_cell_angle_alpha 90.00
_cell_angle_beta 102.06(2)
_cell_angle_gamma 90.00(2)
_cell_formula_units_Z 4
_cell_length_a 16.067(2)
_cell_length_b 23.113(2)
_cell_length_c 18.001(2)
_cell_measurement_reflns_used 8439
_cell_measurement_temperature 100(2)
_cell_measurement_theta_max 59.03
_cell_measurement_theta_min 2.812
_cell_volume 6537.3(12)
_computing_cell_refinement 'Bruker SAINT (Version 7.12A, Bruker 2003)'
_computing_data_collection 'Proteum (Version 1.40, Bruker 2002)'
_computing_data_reduction 'Bruker SAINT (Version 7.12A, Bruker 2003)'
_computing_molecular_graphics 'Bruker SHELXTL (Version 6.12)'
_computing_publication_material 'SHELXL-97 (Sheldrick, 1997)'
_computing_structure_refinement 'SHELXL-97 (Sheldrick, 1997)'
_computing_structure_solution 'SHELXS-97 (Sheldrick, 1990)'
_diffrn_ambient_temperature 100(2)
_diffrn_detector_area_resol_mean 5.602
_diffrn_measured_fraction_theta_full 0.974
_diffrn_measured_fraction_theta_max 0.974
_diffrn_measurement_device_type 'Bruker three circle diffractometer'
_diffrn_measurement_method 'phi and omega scans'
_diffrn_radiation_monochromator 'mirror system'
_diffrn_radiation_source 'rotating anode'
_diffrn_radiation_type CuK\a
_diffrn_radiation_wavelength 1.54178
_diffrn_reflns_av_R_equivalents 0.0641
_diffrn_reflns_av_sigmaI/netI 0.0566
_diffrn_reflns_limit_h_max 16
_diffrn_reflns_limit_h_min -17
_diffrn_reflns_limit_k_max 25
_diffrn_reflns_limit_k_min -25
_diffrn_reflns_limit_l_max 18
_diffrn_reflns_limit_l_min -19
_diffrn_reflns_number 45629
_diffrn_reflns_theta_full 59.16
_diffrn_reflns_theta_max 59.16
_diffrn_reflns_theta_min 2.81
_diffrn_standards_decay_% 0
_diffrn_standards_interval_count 0
_diffrn_standards_interval_time 0
_diffrn_standards_number 0
_exptl_absorpt_coefficient_mu 0.865
_exptl_absorpt_correction_T_max 0.9185
_exptl_absorpt_correction_T_min 0.8812
_exptl_absorpt_correction_type multi-scan
_exptl_crystal_density_diffrn 1.138
_exptl_crystal_density_method 'not measured'
_exptl_crystal_F_000 2440
_exptl_crystal_size_max 0.15
_exptl_crystal_size_mid 0.12
_exptl_crystal_size_min 0.1
_refine_diff_density_max 0.245
_refine_diff_density_min -0.257
_refine_diff_density_rms 0.045
_refine_ls_extinction_method none
_refine_ls_goodness_of_fit_ref 1.007
_refine_ls_hydrogen_treatment mixed
_refine_ls_matrix_type full
_refine_ls_number_parameters 777
_refine_ls_number_reflns 9220
_refine_ls_number_restraints 173
_refine_ls_restrained_S_all 1.004
_refine_ls_R_factor_all 0.0679
_refine_ls_R_factor_gt 0.0422
_refine_ls_shift/su_max 0.000
_refine_ls_shift/su_mean 0.000
_refine_ls_structure_factor_coef Fsqd
_refine_ls_weighting_details 'calc w=1/[\s^2^(Fo^2^)+(0.0476P)^2^+2.5931P] where P=(Fo^2^+2Fc^2^)/3'
_refine_ls_weighting_scheme calc
_refine_ls_wR_factor_gt 0.0941
_refine_ls_wR_factor_ref 0.1057
_reflns_number_gt 6786
_reflns_number_total 9220
_reflns_threshold_expression >2sigma(I)
_cod_data_source_file ja064460prom20060623_113113.cif
_cod_data_source_block temp
_cod_original_sg_symbol_H-M P2(1)/c
_cod_database_code 4101373

loop_
_symmetry_equiv_pos_as_xyz
'x, y, z'
'-x, y+1/2, -z+1/2'
'-x, -y, -z'
'x, -y-1/2, z-1/2'

loop_
_atom_site_label
_atom_site_type_symbol
_atom_site_fract_x
_atom_site_fract_y
_atom_site_fract_z
_atom_site_U_iso_or_equiv
_atom_site_adp_type
_atom_site_occupancy
_atom_site_symmetry_multiplicity
_atom_site_calc_flag
_atom_site_refinement_flags
_atom_site_disorder_assembly
_atom_site_disorder_group
O1 O 0.15966(9) 0.30945(6) 0.21744(9) 0.0232(4) Uani 1 1 d . . .
N1 N 0.07565(11) 0.20287(7) 0.27252(10) 0.0189(4) Uani 1 1 d . . .
C1 C 0.01542(14) 0.18516(9) 0.30858(13) 0.0215(5) Uani 1 1 d . . .
Al1 Al 0.10435(4) 0.28511(3) 0.27998(4) 0.01886(17) Uani 1 1 d . . .
Mg1 Mg 0.25610(5) 0.34613(3) 0.19643(4) 0.02039(19) Uani 1 1 d . A .
Al2 Al 0.43197(4) 0.41097(3) 0.31119(4) 0.01962(17) Uani 1 1 d . . .
O2 O 0.35752(9) 0.38134(6) 0.24305(9) 0.0248(4) Uani 1 1 d . . .
N2 N -0.01541(11) 0.30907(7) 0.26249(10) 0.0183(4) Uani 1 1 d . . .
C2 C -0.04529(15) 0.22274(9) 0.32676(14) 0.0212(5) Uani 1 1 d D . .
H2 H -0.0824(14) 0.2062(9) 0.3558(12) 0.025 Uiso 1 1 d D . .
N3 N 0.54938(12) 0.39429(7) 0.30347(11) 0.0202(4) Uani 1 1 d . . .
O4 O 0.19294(10) 0.40936(6) 0.12268(9) 0.0243(4) Uani 1 1 d . . .
N4 N 0.44461(11) 0.49522(7) 0.30016(10) 0.0191(4) Uani 1 1 d . . .
C3 C -0.06587(14) 0.27896(9) 0.29850(13) 0.0195(5) Uani 1 1 d . . .
C4 C 0.01024(16) 0.12237(9) 0.33039(15) 0.0282(6) Uani 1 1 d . . .
H4A H -0.0001 0.0984 0.2845 0.042 Uiso 1 1 calc R . .
H4B H -0.0365 0.1173 0.3572 0.042 Uiso 1 1 calc R . .
H4C H 0.0640 0.1107 0.3637 0.042 Uiso 1 1 calc R . .
C5 C -0.14920(14) 0.30354(9) 0.31006(14) 0.0244(6) Uani 1 1 d . . .
H5A H -0.1382 0.3322 0.3510 0.037 Uiso 1 1 calc R . .
H5B H -0.1845 0.2723 0.3236 0.037 Uiso 1 1 calc R . .
H5C H -0.1790 0.3221 0.2630 0.037 Uiso 1 1 calc R . .
C6 C 0.15059(16) 0.29700(10) 0.38923(14) 0.0301(6) Uani 1 1 d . . .
H6A H 0.2085 0.2813 0.4026 0.045 Uiso 1 1 calc R . .
H6B H 0.1144 0.2771 0.4188 0.045 Uiso 1 1 calc R . .
H6C H 0.1519 0.3385 0.4007 0.045 Uiso 1 1 calc R . .
C7 C -0.04732(14) 0.36375(9) 0.22820(13) 0.0197(5) Uani 1 1 d . . .
C8 C -0.08355(14) 0.36591(9) 0.14992(14) 0.0213(5) Uani 1 1 d . . .
C9 C -0.11491(15) 0.41874(10) 0.11887(14) 0.0269(6) Uani 1 1 d . . .
H9 H -0.1396 0.4210 0.0662 0.032 Uiso 1 1 calc R . .
C10 C -0.11087(16) 0.46793(10) 0.16316(15) 0.0288(6) Uani 1 1 d . . .
H10 H -0.1337 0.5034 0.1411 0.035 Uiso 1 1 calc R . .
C11 C -0.07387(15) 0.46557(9) 0.23917(14) 0.0260(6) Uani 1 1 d . . .
H11 H -0.0703 0.4998 0.2689 0.031 Uiso 1 1 calc R . .
C12 C -0.04145(14) 0.41385(9) 0.27349(13) 0.0204(5) Uani 1 1 d . . .
C13 C 0.12138(15) 0.15903(9) 0.23974(14) 0.0225(6) Uani 1 1 d . . .
C14 C 0.19780(15) 0.13576(9) 0.28260(15) 0.0269(6) Uani 1 1 d . . .
C15 C 0.23914(16) 0.09370(10) 0.24788(17) 0.0331(7) Uani 1 1 d . . .
H15 H 0.2904 0.0772 0.2756 0.040 Uiso 1 1 calc R . .
C16 C 0.20772(17) 0.07554(10) 0.17477(17) 0.0364(7) Uani 1 1 d . . .
H16 H 0.2372 0.0469 0.1525 0.044 Uiso 1 1 calc R . .
C17 C 0.13339(17) 0.09889(9) 0.13375(16) 0.0314(6) Uani 1 1 d . . .
H17 H 0.1123 0.0863 0.0831 0.038 Uiso 1 1 calc R . .
C18 C 0.08836(15) 0.14076(9) 0.16531(14) 0.0242(6) Uani 1 1 d . . .
C19 C 0.51847(14) 0.51907(9) 0.33323(13) 0.0202(5) Uani 1 1 d . . .
C20 C 0.59288(15) 0.48663(9) 0.35889(14) 0.0210(5) Uani 1 1 d D . .
H20 H 0.6398(13) 0.5090(9) 0.3863(12) 0.025 Uiso 1 1 d D . .
C21 C 0.60997(14) 0.43046(9) 0.33874(13) 0.0209(5) Uani 1 1 d . . .
C22 C 0.52826(15) 0.58389(9) 0.34380(15) 0.0269(6) Uani 1 1 d . . .
H22A H 0.4800 0.6035 0.3112 0.040 Uiso 1 1 calc R . .
H22B H 0.5813 0.5964 0.3301 0.040 Uiso 1 1 calc R . .
H22C H 0.5298 0.5937 0.3970 0.040 Uiso 1 1 calc R . .
C23 C 0.70198(14) 0.41172(10) 0.35675(15) 0.0280(6) Uani 1 1 d . . .
H23A H 0.7062 0.3726 0.3783 0.042 Uiso 1 1 calc R . .
H23B H 0.7352 0.4386 0.3935 0.042 Uiso 1 1 calc R . .
H23C H 0.7243 0.4118 0.3101 0.042 Uiso 1 1 calc R . .
C24 C 0.37419(14) 0.53335(9) 0.26922(13) 0.0194(5) Uani 1 1 d . . .
C25 C 0.32725(14) 0.55975(9) 0.31802(14) 0.0221(6) Uani 1 1 d . . .
C26 C 0.26174(15) 0.59723(9) 0.28599(15) 0.0275(6) Uani 1 1 d . . .
H26 H 0.2284 0.6147 0.3176 0.033 Uiso 1 1 calc R . .
C27 C 0.24418(16) 0.60967(10) 0.20935(15) 0.0300(6) Uani 1 1 d . . .
H27 H 0.2004 0.6364 0.1890 0.036 Uiso 1 1 calc R . .
C28 C 0.29021(16) 0.58325(9) 0.16257(15) 0.0288(6) Uani 1 1 d . . .
H28 H 0.2776 0.5919 0.1098 0.035 Uiso 1 1 calc R . .
C29 C 0.35510(14) 0.54398(9) 0.19104(14) 0.0228(6) Uani 1 1 d . . .
C30 C 0.57663(14) 0.34286(9) 0.26862(14) 0.0213(6) Uani 1 1 d . . .
C31 C 0.59072(14) 0.29057(9) 0.30985(14) 0.0231(6) Uani 1 1 d . . .
C32 C 0.61394(15) 0.24199(10) 0.27329(16) 0.0307(6) Uani 1 1 d . . .
H32 H 0.6228 0.2063 0.2999 0.037 Uiso 1 1 calc R . .
C33 C 0.62444(16) 0.24449(11) 0.19919(16) 0.0344(7) Uani 1 1 d . . .
H33 H 0.6399 0.2108 0.1751 0.041 Uiso 1 1 calc R . .
C34 C 0.61237(15) 0.29611(10) 0.16049(15) 0.0319(6) Uani 1 1 d . . .
H34 H 0.6203 0.2977 0.1097 0.038 Uiso 1 1 calc R . .
C35 C 0.58881(15) 0.34601(10) 0.19405(14) 0.0255(6) Uani 1 1 d . . .
C36 C 0.42655(16) 0.39955(10) 0.41907(14) 0.0289(6) Uani 1 1 d . . .
H36A H 0.3679 0.4052 0.4252 0.043 Uiso 1 1 calc R . .
H36B H 0.4639 0.4276 0.4506 0.043 Uiso 1 1 calc R . .
H36C H 0.4451 0.3602 0.4348 0.043 Uiso 1 1 calc R . .
C37 C 0.12158(15) 0.39082(10) 0.06489(14) 0.0280(6) Uani 1 1 d . . .
H37A H 0.0826 0.3661 0.0869 0.034 Uiso 1 1 calc R . .
H37B H 0.1410 0.3690 0.0243 0.034 Uiso 1 1 calc R . .
C38 C 0.07800(16) 0.44700(10) 0.03410(15) 0.0312(6) Uani 1 1 d . . .
H38A H 0.0155 0.4418 0.0195 0.037 Uiso 1 1 calc R . .
H38B H 0.0992 0.4606 -0.0107 0.037 Uiso 1 1 calc R . .
C39 C 0.10171(16) 0.48970(10) 0.10034(14) 0.0312(6) Uani 1 1 d . . .
H39A H 0.1324 0.5235 0.0856 0.037 Uiso 1 1 calc R . .
H39B H 0.0503 0.5034 0.1172 0.037 Uiso 1 1 calc R . .
C40 C 0.15878(16) 0.45503(10) 0.16250(14) 0.0289(6) Uani 1 1 d . . .
H40A H 0.2050 0.4795 0.1913 0.035 Uiso 1 1 calc R . .
H40B H 0.1257 0.4388 0.1982 0.035 Uiso 1 1 calc R . .
O3 O 0.29265(10) 0.29172(6) 0.11969(10) 0.0313(4) Uani 1 1 d DU . .
C41 C 0.2448(7) 0.2419(6) 0.0844(18) 0.032(3) Uani 0.237(8) 1 d PDU A 1
H41A H 0.2229 0.2487 0.0295 0.039 Uiso 0.237(8) 1 calc PR A 1
H41B H 0.1962 0.2335 0.1087 0.039 Uiso 0.237(8) 1 calc PR A 1
C42 C 0.3085(9) 0.1922(4) 0.0970(13) 0.036(3) Uani 0.237(8) 1 d PDU A 1
H42A H 0.2929 0.1617 0.0579 0.044 Uiso 0.237(8) 1 calc PR A 1
H42B H 0.3141 0.1750 0.1481 0.044 Uiso 0.237(8) 1 calc PR A 1
C43 C 0.3909(8) 0.2249(5) 0.0886(9) 0.034(2) Uani 0.237(8) 1 d PDU A 1
H43A H 0.4429 0.2017 0.1070 0.041 Uiso 0.237(8) 1 calc PR A 1
H43B H 0.3889 0.2376 0.0357 0.041 Uiso 0.237(8) 1 calc PR A 1
C44 C 0.3834(5) 0.2754(6) 0.1411(9) 0.036(3) Uani 0.237(8) 1 d PDU A 1
H44A H 0.3989 0.2634 0.1950 0.043 Uiso 0.237(8) 1 calc PR A 1
H44B H 0.4205 0.3079 0.1327 0.043 Uiso 0.237(8) 1 calc PR A 1
C41A C 0.2470(3) 0.2380(2) 0.0959(5) 0.0320(14) Uani 0.763(8) 1 d PDU A 2
H41C H 0.2006 0.2448 0.0511 0.038 Uiso 0.763(8) 1 calc PR A 2
H41D H 0.2222 0.2221 0.1375 0.038 Uiso 0.763(8) 1 calc PR A 2
C42A C 0.3130(3) 0.19658(17) 0.0762(4) 0.0350(14) Uani 0.763(8) 1 d PDU A 2
H42C H 0.3149 0.1986 0.0217 0.042 Uiso 0.763(8) 1 calc PR A 2
H42D H 0.3022 0.1562 0.0898 0.042 Uiso 0.763(8) 1 calc PR A 2
C43A C 0.3957(2) 0.22090(15) 0.1271(4) 0.0404(13) Uani 0.763(8) 1 d PDU A 2
H43C H 0.4001 0.2109 0.1813 0.048 Uiso 0.763(8) 1 calc PR A 2
H43D H 0.4473 0.2073 0.1104 0.048 Uiso 0.763(8) 1 calc PR A 2
C44A C 0.3807(2) 0.28533(15) 0.1128(3) 0.0283(12) Uani 0.763(8) 1 d PDU A 2
H44C H 0.4193 0.3088 0.1512 0.034 Uiso 0.763(8) 1 calc PR A 2
H44D H 0.3882 0.2964 0.0615 0.034 Uiso 0.763(8) 1 calc PR A 2
C80 C -0.09044(15) 0.31193(9) 0.10053(13) 0.0254(6) Uani 1 1 d . . .
H80 H -0.0358 0.2901 0.1156 0.030 Uiso 1 1 calc R . .
C81 C -0.16275(16) 0.27184(10) 0.11297(15) 0.0316(6) Uani 1 1 d . . .
H81A H -0.1498 0.2571 0.1652 0.047 Uiso 1 1 calc R . .
H81B H -0.1682 0.2393 0.0773 0.047 Uiso 1 1 calc R . .
H81C H -0.2163 0.2936 0.1044 0.047 Uiso 1 1 calc R . .
C82 C -0.10363(17) 0.32502(11) 0.01566(14) 0.0359(7) Uani 1 1 d . . .
H82A H -0.1596 0.3428 -0.0020 0.054 Uiso 1 1 calc R . .
H82B H -0.1005 0.2890 -0.0123 0.054 Uiso 1 1 calc R . .
H82C H -0.0592 0.3517 0.0068 0.054 Uiso 1 1 calc R . .
C120 C 0.00086(15) 0.41436(9) 0.35687(14) 0.0238(6) Uani 1 1 d . . .
H120 H 0.0112 0.3733 0.3740 0.029 Uiso 1 1 calc R . .
C121 C 0.08712(16) 0.44479(10) 0.36752(15) 0.0324(6) Uani 1 1 d . . .
H12A H 0.1231 0.4245 0.3381 0.049 Uiso 1 1 calc R . .
H12B H 0.1149 0.4444 0.4215 0.049 Uiso 1 1 calc R . .
H12C H 0.0787 0.4849 0.3498 0.049 Uiso 1 1 calc R . .
C122 C -0.05375(16) 0.44325(10) 0.40684(15) 0.0314(6) Uani 1 1 d . . .
H12D H -0.0658 0.4833 0.3902 0.047 Uiso 1 1 calc R . .
H12E H -0.0229 0.4429 0.4599 0.047 Uiso 1 1 calc R . .
H12F H -0.1074 0.4220 0.4023 0.047 Uiso 1 1 calc R . .
C140 C 0.23659(15) 0.15644(9) 0.36163(15) 0.0298(6) Uani 1 1 d . . .
H140 H 0.1925 0.1794 0.3805 0.036 Uiso 1 1 calc R . .
C141 C 0.31176(16) 0.19669(11) 0.35886(17) 0.0397(7) Uani 1 1 d . . .
H14A H 0.3564 0.1750 0.3413 0.060 Uiso 1 1 calc R . .
H14B H 0.3345 0.2122 0.4097 0.060 Uiso 1 1 calc R . .
H14C H 0.2924 0.2287 0.3238 0.060 Uiso 1 1 calc R . .
C142 C 0.26616(18) 0.10755(10) 0.41846(16) 0.0408(7) Uani 1 1 d . . .
H14D H 0.2186 0.0811 0.4190 0.061 Uiso 1 1 calc R . .
H14E H 0.2859 0.1239 0.4693 0.061 Uiso 1 1 calc R . .
H14F H 0.3128 0.0863 0.4035 0.061 Uiso 1 1 calc R . .
C180 C 0.00439(15) 0.16343(9) 0.11909(14) 0.0264(6) Uani 1 1 d . . .
H180 H -0.0141 0.1963 0.1479 0.032 Uiso 1 1 calc R . .
C181 C -0.06467(16) 0.11681(10) 0.11005(15) 0.0328(6) Uani 1 1 d . . .
H18A H -0.1179 0.1322 0.0797 0.049 Uiso 1 1 calc R . .
H18B H -0.0735 0.1054 0.1602 0.049 Uiso 1 1 calc R . .
H18C H -0.0468 0.0830 0.0844 0.049 Uiso 1 1 calc R . .
C182 C 0.01342(17) 0.18647(10) 0.04177(14) 0.0327(6) Uani 1 1 d . . .
H18D H 0.0386 0.1565 0.0148 0.049 Uiso 1 1 calc R . .
H18E H 0.0503 0.2207 0.0488 0.049 Uiso 1 1 calc R . .
H18F H -0.0428 0.1970 0.0120 0.049 Uiso 1 1 calc R . .
C250 C 0.34477(15) 0.54890(9) 0.40282(14) 0.0241(6) Uani 1 1 d . . .
H250 H 0.3987 0.5261 0.4169 0.029 Uiso 1 1 calc R . .
C251 C 0.27304(15) 0.51315(10) 0.42347(15) 0.0312(6) Uani 1 1 d . . .
H25A H 0.2202 0.5357 0.4131 0.047 Uiso 1 1 calc R . .
H25B H 0.2877 0.5031 0.4775 0.047 Uiso 1 1 calc R . .
H25C H 0.2651 0.4777 0.3930 0.047 Uiso 1 1 calc R . .
C252 C 0.35596(16) 0.60520(10) 0.44897(15) 0.0315(6) Uani 1 1 d . . .
H25D H 0.4002 0.6289 0.4338 0.047 Uiso 1 1 calc R . .
H25E H 0.3727 0.5961 0.5032 0.047 Uiso 1 1 calc R . .
H25F H 0.3021 0.6266 0.4393 0.047 Uiso 1 1 calc R . .
C290 C 0.40533(15) 0.51573(10) 0.13841(14) 0.0277(6) Uani 1 1 d . . .
H290 H 0.4253 0.4773 0.1607 0.033 Uiso 1 1 calc R . .
C291 C 0.48457(17) 0.55165(11) 0.13446(16) 0.0382(7) Uani 1 1 d . . .
H29A H 0.4673 0.5907 0.1164 0.057 Uiso 1 1 calc R . .
H29B H 0.5156 0.5332 0.0993 0.057 Uiso 1 1 calc R . .
H29C H 0.5215 0.5539 0.1851 0.057 Uiso 1 1 calc R . .
C292 C 0.35206(17) 0.50496(12) 0.05890(15) 0.0392(7) Uani 1 1 d . . .
H29D H 0.3007 0.4832 0.0627 0.059 Uiso 1 1 calc R . .
H29E H 0.3855 0.4826 0.0292 0.059 Uiso 1 1 calc R . .
H29F H 0.3358 0.5421 0.0338 0.059 Uiso 1 1 calc R . .
C310 C 0.58309(15) 0.28598(9) 0.39211(14) 0.0252(6) Uani 1 1 d . . .
H310 H 0.5754 0.3260 0.4107 0.030 Uiso 1 1 calc R . .
C311 C 0.50493(17) 0.25080(10) 0.39907(16) 0.0377(7) Uani 1 1 d . . .
H31A H 0.4542 0.2681 0.3670 0.057 Uiso 1 1 calc R . .
H31B H 0.4988 0.2507 0.4521 0.057 Uiso 1 1 calc R . .
H31C H 0.5115 0.2110 0.3826 0.057 Uiso 1 1 calc R . .
C312 C 0.66336(16) 0.26035(11) 0.44306(15) 0.0356(7) Uani 1 1 d . . .
H31D H 0.6697 0.2199 0.4289 0.053 Uiso 1 1 calc R . .
H31E H 0.6582 0.2624 0.4963 0.053 Uiso 1 1 calc R . .
H31F H 0.7133 0.2825 0.4364 0.053 Uiso 1 1 calc R . .
C350 C 0.58011(16) 0.40269(10) 0.14919(14) 0.0320(6) Uani 1 1 d . . .
H350 H 0.5542 0.4319 0.1785 0.038 Uiso 1 1 calc R . .
C351 C 0.66763(19) 0.42564(13) 0.14224(18) 0.0542(9) Uani 1 1 d . . .
H35A H 0.7035 0.4304 0.1930 0.081 Uiso 1 1 calc R . .
H35B H 0.6609 0.4631 0.1161 0.081 Uiso 1 1 calc R . .
H35C H 0.6945 0.3981 0.1131 0.081 Uiso 1 1 calc R . .
C352 C 0.5233(2) 0.39793(13) 0.07163(17) 0.0534(9) Uani 1 1 d . . .
H35D H 0.5451 0.3678 0.0425 0.080 Uiso 1 1 calc R . .
H35E H 0.5223 0.4350 0.0451 0.080 Uiso 1 1 calc R . .
H35F H 0.4655 0.3879 0.0767 0.080 Uiso 1 1 calc R . .

loop_
_atom_site_aniso_label
_atom_site_aniso_U_11
_atom_site_aniso_U_22
_atom_site_aniso_U_33
_atom_site_aniso_U_23
_atom_site_aniso_U_13
_atom_site_aniso_U_12
O1 0.0214(9) 0.0207(8) 0.0278(10) 0.0001(7) 0.0059(7) -0.0014(7)
N1 0.0187(11) 0.0172(9) 0.0223(12) -0.0004(8) 0.0080(9) 0.0010(8)
C1 0.0233(14) 0.0202(12) 0.0207(15) 0.0015(10) 0.0035(11) -0.0008(10)
Al1 0.0192(4) 0.0156(3) 0.0216(4) -0.0004(3) 0.0039(3) -0.0007(3)
Mg1 0.0195(4) 0.0178(4) 0.0236(5) 0.0011(3) 0.0039(3) -0.0007(3)
Al2 0.0179(4) 0.0173(3) 0.0235(4) 0.0007(3) 0.0039(3) -0.0005(3)
O2 0.0218(9) 0.0220(8) 0.0298(11) 0.0003(7) 0.0034(8) -0.0016(7)
N2 0.0193(11) 0.0153(9) 0.0199(12) -0.0014(8) 0.0034(9) -0.0010(8)
C2 0.0204(13) 0.0198(12) 0.0246(15) 0.0010(10) 0.0078(11) -0.0042(10)
N3 0.0227(11) 0.0172(9) 0.0203(12) -0.0009(8) 0.0039(9) -0.0004(8)
O4 0.0230(9) 0.0218(8) 0.0273(10) 0.0034(7) 0.0033(8) 0.0010(7)
N4 0.0163(11) 0.0190(9) 0.0218(12) 0.0013(8) 0.0038(9) 0.0014(8)
C3 0.0191(13) 0.0175(11) 0.0209(15) -0.0028(10) 0.0017(11) -0.0019(10)
C4 0.0296(15) 0.0213(12) 0.0365(17) 0.0048(11) 0.0137(12) 0.0001(10)
C5 0.0249(14) 0.0222(12) 0.0275(16) 0.0001(11) 0.0085(11) -0.0002(10)
C6 0.0271(15) 0.0291(13) 0.0316(17) -0.0021(11) 0.0007(12) 0.0055(11)
C7 0.0168(13) 0.0173(11) 0.0253(16) 0.0030(10) 0.0052(11) 0.0007(9)
C8 0.0188(13) 0.0234(12) 0.0223(16) 0.0015(10) 0.0057(11) -0.0011(10)
C9 0.0255(15) 0.0312(14) 0.0238(16) 0.0067(11) 0.0046(11) 0.0013(11)
C10 0.0308(15) 0.0205(12) 0.0350(18) 0.0075(11) 0.0063(12) 0.0052(11)
C11 0.0282(15) 0.0183(12) 0.0328(17) 0.0001(11) 0.0094(12) 0.0002(10)
C12 0.0184(13) 0.0190(12) 0.0249(15) 0.0001(10) 0.0066(11) -0.0015(10)
C13 0.0220(14) 0.0127(11) 0.0356(17) 0.0014(11) 0.0119(12) -0.0012(10)
C14 0.0242(14) 0.0185(12) 0.0402(18) 0.0043(11) 0.0118(12) -0.0035(10)
C15 0.0273(15) 0.0213(13) 0.054(2) 0.0025(13) 0.0169(14) 0.0021(11)
C16 0.0387(18) 0.0199(13) 0.058(2) -0.0032(13) 0.0274(16) 0.0032(12)
C17 0.0382(17) 0.0206(12) 0.0416(18) -0.0042(12) 0.0226(14) -0.0042(12)
C18 0.0269(14) 0.0165(11) 0.0321(17) 0.0010(11) 0.0129(12) -0.0051(10)
C19 0.0207(14) 0.0231(12) 0.0172(14) -0.0017(10) 0.0051(11) -0.0019(10)
C20 0.0179(14) 0.0215(12) 0.0224(15) -0.0002(10) 0.0011(11) -0.0040(10)
C21 0.0200(14) 0.0224(12) 0.0212(15) 0.0026(10) 0.0063(11) -0.0012(10)
C22 0.0246(14) 0.0201(12) 0.0349(17) -0.0021(11) 0.0039(12) -0.0023(10)
C23 0.0218(14) 0.0264(13) 0.0357(17) -0.0028(11) 0.0060(12) -0.0008(11)
C24 0.0180(13) 0.0136(11) 0.0247(16) 0.0017(10) 0.0004(11) -0.0024(9)
C25 0.0188(13) 0.0183(11) 0.0277(16) -0.0012(10) 0.0016(11) -0.0033(10)
C26 0.0232(14) 0.0239(13) 0.0340(18) -0.0022(11) 0.0029(12) 0.0022(11)
C27 0.0241(15) 0.0199(12) 0.0422(19) 0.0016(12) -0.0019(13) 0.0042(11)
C28 0.0321(16) 0.0230(12) 0.0276(16) 0.0058(11) -0.0025(12) -0.0018(11)
C29 0.0221(14) 0.0166(11) 0.0281(16) 0.0007(10) 0.0020(11) -0.0054(10)
C30 0.0151(13) 0.0223(12) 0.0266(16) -0.0038(10) 0.0043(11) -0.0011(10)
C31 0.0153(13) 0.0213(12) 0.0321(16) -0.0028(11) 0.0037(11) -0.0022(10)
C32 0.0277(15) 0.0226(13) 0.0397(19) -0.0031(12) 0.0025(12) 0.0013(11)
C33 0.0298(16) 0.0314(14) 0.041(2) -0.0133(13) 0.0042(13) 0.0043(12)
C34 0.0274(15) 0.0400(15) 0.0293(17) -0.0097(12) 0.0084(12) 0.0015(12)
C35 0.0181(13) 0.0310(13) 0.0271(17) -0.0027(11) 0.0042(11) 0.0009(10)
C36 0.0284(15) 0.0275(13) 0.0327(17) 0.0063(11) 0.0110(12) 0.0041(11)
C37 0.0282(15) 0.0264(13) 0.0256(16) 0.0009(11) -0.0032(12) 0.0010(11)
C38 0.0302(15) 0.0291(13) 0.0313(17) 0.0036(11) -0.0007(12) 0.0047(11)
C39 0.0309(15) 0.0240(12) 0.0358(17) 0.0020(11) 0.0005(12) 0.0026(11)
C40 0.0306(15) 0.0239(12) 0.0309(17) -0.0012(11) 0.0040(12) -0.0009(11)
O3 0.0234(9) 0.0323(9) 0.0406(11) -0.0116(8) 0.0118(8) -0.0059(7)
C41 0.027(4) 0.033(4) 0.037(5) -0.014(4) 0.005(4) -0.004(4)
C42 0.030(4) 0.030(4) 0.046(5) 0.000(4) 0.002(4) 0.002(3)
C43 0.030(4) 0.030(4) 0.042(5) -0.002(4) 0.008(4) 0.005(3)
C44 0.023(4) 0.046(4) 0.044(5) -0.013(4) 0.020(4) -0.007(4)
C41A 0.029(2) 0.035(2) 0.031(3) -0.0119(19) 0.0040(18) -0.0096(17)
C42A 0.033(2) 0.0241(17) 0.045(3) 0.0021(17) 0.0014(19) -0.0022(16)
C43A 0.0306(19) 0.0347(19) 0.051(3) 0.000(2) -0.002(2) 0.0024(15)
C44A 0.0240(18) 0.0319(18) 0.032(3) -0.0046(17) 0.0124(16) -0.0067(14)
C80 0.0267(14) 0.0265(12) 0.0212(15) -0.0004(11) 0.0011(11) -0.0007(11)
C81 0.0311(15) 0.0323(14) 0.0300(17) -0.0048(12) 0.0032(12) -0.0026(11)
C82 0.0433(18) 0.0352(14) 0.0277(17) -0.0004(12) 0.0036(13) -0.0015(12)
C120 0.0272(14) 0.0176(11) 0.0270(16) -0.0010(10) 0.0067(11) 0.0000(10)
C121 0.0322(16) 0.0284(13) 0.0345(17) -0.0023(12) 0.0024(13) -0.0050(11)
C122 0.0388(16) 0.0259(13) 0.0299(17) -0.0018(11) 0.0077(13) 0.0046(11)
C140 0.0233(14) 0.0220(12) 0.0435(18) 0.0026(12) 0.0059(12) 0.0017(11)
C141 0.0286(16) 0.0319(14) 0.059(2) -0.0028(13) 0.0104(14) -0.0036(12)
C142 0.0371(17) 0.0302(14) 0.051(2) 0.0072(13) 0.0002(14) 0.0012(12)
C180 0.0327(15) 0.0212(12) 0.0278(16) -0.0039(11) 0.0126(12) -0.0029(11)
C181 0.0328(16) 0.0322(14) 0.0354(18) -0.0048(12) 0.0114(13) -0.0072(12)
C182 0.0374(16) 0.0298(14) 0.0325(17) -0.0043(12) 0.0113(13) -0.0054(12)
C250 0.0211(14) 0.0244(12) 0.0275(16) -0.0030(11) 0.0063(11) 0.0027(10)
C251 0.0264(15) 0.0309(13) 0.0361(17) -0.0011(12) 0.0057(12) 0.0015(11)
C252 0.0315(16) 0.0311(13) 0.0322(17) -0.0050(12) 0.0075(12) 0.0015(11)
C290 0.0309(15) 0.0266(12) 0.0243(16) 0.0049(11) 0.0028(12) -0.0005(11)
C291 0.0355(17) 0.0462(16) 0.0349(18) -0.0022(13) 0.0115(13) -0.0070(13)
C292 0.0436(18) 0.0452(16) 0.0276(17) -0.0005(13) 0.0046(13) -0.0077(13)
C310 0.0245(14) 0.0201(12) 0.0312(17) 0.0029(11) 0.0059(11) -0.0005(10)
C311 0.0374(17) 0.0301(14) 0.048(2) 0.0036(13) 0.0147(14) -0.0050(12)
C312 0.0342(16) 0.0344(14) 0.0367(18) 0.0066(12) 0.0039(13) 0.0051(12)
C350 0.0375(16) 0.0354(14) 0.0249(16) 0.0015(12) 0.0108(13) 0.0062(12)
C351 0.053(2) 0.0523(18) 0.057(2) 0.0167(16) 0.0093(17) -0.0129(15)
C352 0.060(2) 0.0526(18) 0.041(2) 0.0090(15) -0.0039(16) -0.0107(16)

loop_
_atom_type_symbol
_atom_type_description
_atom_type_scat_dispersion_real
_atom_type_scat_dispersion_imag
_atom_type_scat_source
C C 0.0181 0.0091 'International Tables Vol C Tables 4.2.6.8 and 6.1.1.4'
H H 0.0000 0.0000 'International Tables Vol C Tables 4.2.6.8 and 6.1.1.4'
N N 0.0311 0.0180 'International Tables Vol C Tables 4.2.6.8 and 6.1.1.4'
O O 0.0492 0.0322 'International Tables Vol C Tables 4.2.6.8 and 6.1.1.4'
Mg Mg 0.1719 0.1771 'International Tables Vol C Tables 4.2.6.8 and 6.1.1.4'
Al Al 0.2130 0.2455 'International Tables Vol C Tables 4.2.6.8 and 6.1.1.4'

loop_
_geom_angle_atom_site_label_1
_geom_angle_atom_site_label_2
_geom_angle_atom_site_label_3
_geom_angle
Al1 O1 Mg1 150.16(10)
C1 N1 C13 117.64(17)
C1 N1 Al1 116.67(14)
C13 N1 Al1 125.19(14)
N1 C1 C2 122.39(19)
N1 C1 C4 120.4(2)
C2 C1 C4 117.3(2)
O1 Al1 N1 115.62(8)
O1 Al1 N2 116.00(8)
N1 Al1 N2 93.10(8)
O1 Al1 C6 118.86(10)
N1 Al1 C6 103.80(9)
N2 Al1 C6 105.85(10)
O2 Mg1 O1 142.35(8)
O2 Mg1 O3 103.07(7)
O1 Mg1 O3 102.99(7)
O2 Mg1 O4 104.15(7)
O1 Mg1 O4 97.61(7)
O3 Mg1 O4 99.84(7)
O2 Al2 N3 114.82(8)
O2 Al2 N4 113.82(8)
N3 Al2 N4 93.79(8)
O2 Al2 C36 119.61(10)
N3 Al2 C36 106.49(10)
N4 Al2 C36 104.89(9)
Al2 O2 Mg1 159.59(11)
C3 N2 C7 117.64(18)
C3 N2 Al1 116.71(14)
C7 N2 Al1 124.10(14)
C1 C2 C3 127.7(2)
C21 N3 C30 117.43(18)
C21 N3 Al2 117.34(15)
C30 N3 Al2 124.96(14)
C37 O4 C40 104.31(17)
C37 O4 Mg1 117.24(12)
C40 O4 Mg1 112.31(13)
C19 N4 C24 118.11(17)
C19 N4 Al2 117.71(14)
C24 N4 Al2 123.37(14)
N2 C3 C2 122.4(2)
N2 C3 C5 121.16(19)
C2 C3 C5 116.5(2)
C12 C7 C8 120.9(2)
C12 C7 N2 119.7(2)
C8 C7 N2 119.43(19)
C9 C8 C7 118.1(2)
C9 C8 C80 120.5(2)
C7 C8 C80 121.31(19)
C10 C9 C8 121.3(2)
C11 C10 C9 120.0(2)
C10 C11 C12 121.2(2)
C11 C12 C7 118.3(2)
C11 C12 C120 118.8(2)
C7 C12 C120 122.87(19)
C18 C13 C14 121.4(2)
C18 C13 N1 118.6(2)
C14 C13 N1 120.1(2)
C15 C14 C13 117.4(2)
C15 C14 C140 120.1(2)
C13 C14 C140 122.4(2)
C16 C15 C14 121.9(2)
C15 C16 C17 119.9(2)
C16 C17 C18 121.2(3)
C17 C18 C13 118.2(2)
C17 C18 C180 119.4(2)
C13 C18 C180 122.3(2)
N4 C19 C20 123.0(2)
N4 C19 C22 121.7(2)
C20 C19 C22 115.3(2)
C21 C20 C19 127.8(2)
N3 C21 C20 122.9(2)
N3 C21 C23 120.35(19)
C20 C21 C23 116.7(2)
C29 C24 C25 121.2(2)
C29 C24 N4 118.9(2)
C25 C24 N4 120.0(2)
C26 C25 C24 117.9(2)
C26 C25 C250 119.1(2)
C24 C25 C250 123.0(2)
C27 C26 C25 121.5(2)
C28 C27 C26 119.8(2)
C27 C28 C29 121.3(2)
C28 C29 C24 118.3(2)
C28 C29 C290 120.3(2)
C24 C29 C290 121.4(2)
C35 C30 C31 120.7(2)
C35 C30 N3 119.14(19)
C31 C30 N3 120.2(2)
C32 C31 C30 118.1(2)
C32 C31 C310 119.4(2)
C30 C31 C310 122.5(2)
C33 C32 C31 121.5(2)
C34 C33 C32 119.6(2)
C33 C34 C35 121.5(2)
C34 C35 C30 118.6(2)
C34 C35 C350 118.9(2)
C30 C35 C350 122.4(2)
O4 C37 C38 104.16(18)
C37 C38 C39 104.19(19)
C40 C39 C38 104.30(18)
O4 C40 C39 104.66(19)
C44A O3 C41 108.5(7)
C44A O3 C41A 109.1(3)
C41 O3 C41A 8.7(17)
C44A O3 C44 21.7(7)
C41 O3 C44 108.3(6)
C41A O3 C44 105.5(5)
C44A O3 Mg1 122.87(19)
C41 O3 Mg1 125.6(10)
C41A O3 Mg1 121.6(3)
C44 O3 Mg1 112.9(5)
O3 C41 C42 104.8(8)
C41 C42 C43 100.3(9)
C44 C43 C42 97.6(8)
O3 C44 C43 103.7(7)
O3 C41A C42A 105.7(3)
C41A C42A C43A 100.7(4)
C44A C43A C42A 99.7(4)
O3 C44A C43A 102.0(3)
C8 C80 C82 113.55(19)
C8 C80 C81 111.9(2)
C82 C80 C81 108.3(2)
C12 C120 C121 109.6(2)
C12 C120 C122 113.1(2)
C121 C120 C122 109.90(19)
C14 C140 C142 113.9(2)
C14 C140 C141 109.6(2)
C142 C140 C141 109.4(2)
C18 C180 C182 112.1(2)
C18 C180 C181 110.84(19)
C182 C180 C181 110.7(2)
C25 C250 C251 110.15(19)
C25 C250 C252 112.43(19)
C251 C250 C252 109.7(2)
C29 C290 C292 112.9(2)
C29 C290 C291 110.59(19)
C292 C290 C291 110.7(2)
C31 C310 C311 110.8(2)
C31 C310 C312 112.4(2)
C311 C310 C312 110.4(2)
C352 C350 C35 113.5(2)
C352 C350 C351 109.8(2)
C35 C350 C351 110.8(2)

loop_
_geom_bond_atom_site_label_1
_geom_bond_atom_site_label_2
_geom_bond_distance
O1 Al1 1.6708(17)
O1 Mg1 1.8728(16)
N1 C1 1.337(3)
N1 C13 1.448(3)
N1 Al1 1.9540(18)
C1 C2 1.395(3)
C1 C4 1.510(3)
Al1 N2 1.9635(19)
Al1 C6 1.971(3)
Mg1 O2 1.8576(17)
Mg1 O3 2.0429(17)
Mg1 O4 2.0893(17)
Al2 O2 1.6706(17)
Al2 N3 1.959(2)
Al2 N4 1.9722(18)
Al2 C36 1.980(3)
N2 C3 1.335(3)
N2 C7 1.452(3)
C2 C3 1.409(3)
N3 C21 1.339(3)
N3 C30 1.454(3)
O4 C37 1.443(3)
O4 C40 1.447(3)
N4 C19 1.331(3)
N4 C24 1.450(3)
C3 C5 1.508(3)
C7 C12 1.408(3)
C7 C8 1.409(3)
C8 C9 1.393(3)
C8 C80 1.523(3)
C9 C10 1.382(3)
C10 C11 1.374(3)
C11 C12 1.396(3)
C12 C120 1.513(3)
C13 C18 1.399(3)
C13 C14 1.413(3)
C14 C15 1.397(3)
C14 C140 1.507(4)
C15 C16 1.373(4)
C16 C17 1.376(4)
C17 C18 1.398(3)
C18 C180 1.522(3)
C19 C20 1.405(3)
C19 C22 1.514(3)
C20 C21 1.391(3)
C21 C23 1.509(3)
C24 C29 1.398(3)
C24 C25 1.410(3)
C25 C26 1.392(3)
C25 C250 1.514(3)
C26 C27 1.380(3)
C27 C28 1.374(3)
C28 C29 1.396(3)
C29 C290 1.515(3)
C30 C35 1.398(3)
C30 C31 1.412(3)
C31 C32 1.391(3)
C31 C310 1.515(3)
C32 C33 1.380(4)
C33 C34 1.375(4)
C34 C35 1.391(3)
C35 C350 1.530(3)
C37 C38 1.524(3)
C38 C39 1.533(3)
C39 C40 1.519(3)
O3 C44A 1.453(4)
O3 C41 1.455(7)
O3 C41A 1.460(4)
O3 C44 1.477(7)
C41 C42 1.522(8)
C42 C43 1.560(9)
C43 C44 1.522(8)
C41A C42A 1.525(5)
C42A C43A 1.553(5)
C43A C44A 1.522(5)
C80 C82 1.528(3)
C80 C81 1.539(3)
C120 C121 1.530(3)
C120 C122 1.534(3)
C140 C142 1.532(3)
C140 C141 1.534(3)
C180 C182 1.525(3)
C180 C181 1.531(3)
C250 C251 1.526(3)
C250 C252 1.534(3)
C290 C292 1.527(3)
C290 C291 1.534(3)
C310 C311 1.523(3)
C310 C312 1.537(3)
C350 C352 1.504(4)
C350 C351 1.532(4)
